data_4501474
loop_
_publ_author_name
'Leighty, Matthew W.'
'Georg, Gunda I.'

_publ_section_title
;
 Total Syntheses and Cytotoxicity of (R)- and (S)-Boehmeriasin A.
;
_journal_issue 4
_journal_name_full 'ACS medicinal chemistry letters'
_journal_page_first 313
_journal_page_last 315
_journal_paper_doi 10.1021/ml1003074
_journal_volume 2
_journal_year 2011
_chemical_absolute_configuration rm
_chemical_formula_moiety 'C24 H27 N O3'
_chemical_formula_sum 'C24 H27 N O3'
_chemical_formula_weight 377.47
_chemical_name_common 09047b
_chemical_name_systematic
; 
 ? 
;
_space_group_IT_number 4
_symmetry_cell_setting monoclinic
_symmetry_space_group_name_Hall 'P 2yb'
_symmetry_space_group_name_H-M 'P 1 21 1'
_atom_sites_solution_hydrogens geom
_atom_sites_solution_primary direct
_atom_sites_solution_secondary difmap
_audit_creation_method SHELXL-97
_cell_angle_alpha 90.00
_cell_angle_beta 93.028(3)
_cell_angle_gamma 90.00
_cell_formula_units_Z 4
_cell_length_a 13.378(3)
_cell_length_b 6.5197(12)
_cell_length_c 22.033(4)
_cell_measurement_reflns_used 2932
_cell_measurement_temperature 173(2)
_cell_measurement_theta_max 26.27
_cell_measurement_theta_min 2.34
_cell_volume 1919.0(7)
_computing_cell_refinement 'Bruker SMART'
_computing_data_collection 'Bruker SMART'
_computing_data_reduction 'Bruker SAINT'
_computing_molecular_graphics 'Bruker SHELXTL'
_computing_publication_material 'Bruker SHELXTL'
_computing_structure_refinement 'Bruker SHELXTL'
_computing_structure_solution 'Bruker SHELXTL'
_diffrn_ambient_temperature 173(2)
_diffrn_measured_fraction_theta_full 0.997
_diffrn_measured_fraction_theta_max 0.997
_diffrn_measurement_device_type 'CCD area detector'
_diffrn_measurement_method 'phi and omega scans'
_diffrn_radiation_monochromator graphite
_diffrn_radiation_source 'sealed tube'
_diffrn_radiation_type MoK\a
_diffrn_radiation_wavelength 0.71073
_diffrn_reflns_av_R_equivalents 0.0383
_diffrn_reflns_av_sigmaI/netI 0.0287
_diffrn_reflns_limit_h_max 16
_diffrn_reflns_limit_h_min -16
_diffrn_reflns_limit_k_max 8
_diffrn_reflns_limit_k_min 0
_diffrn_reflns_limit_l_max 27
_diffrn_reflns_limit_l_min 0
_diffrn_reflns_number 18876
_diffrn_reflns_theta_full 26.39
_diffrn_reflns_theta_max 26.39
_diffrn_reflns_theta_min 0.93
_exptl_absorpt_coefficient_mu 0.085
_exptl_absorpt_correction_T_max 0.9898
_exptl_absorpt_correction_T_min 0.9626
_exptl_absorpt_correction_type multi-scan
_exptl_absorpt_process_details 'SADABS (Sheldrick, 2008)'
_exptl_crystal_colour Colorless
_exptl_crystal_density_diffrn 1.306
_exptl_crystal_density_method 'not measured'
_exptl_crystal_description Plate
_exptl_crystal_F_000 808
_exptl_crystal_size_max 0.45
_exptl_crystal_size_mid 0.23
_exptl_crystal_size_min 0.12
_refine_diff_density_max 0.321
_refine_diff_density_min -0.186
_refine_diff_density_rms 0.042
_refine_ls_abs_structure_details 'Flack H D (1983), Acta Cryst. A39, 876-881'
_refine_ls_abs_structure_Flack 1.3(16)
_refine_ls_extinction_method none
_refine_ls_goodness_of_fit_ref 1.030
_refine_ls_hydrogen_treatment constr
_refine_ls_matrix_type full
_refine_ls_number_parameters 511
_refine_ls_number_reflns 4281
_refine_ls_number_restraints 1
_refine_ls_restrained_S_all 1.030
_refine_ls_R_factor_all 0.0617
_refine_ls_R_factor_gt 0.0428
_refine_ls_shift/su_max 0.000
_refine_ls_shift/su_mean 0.000
_refine_ls_structure_factor_coef Fsqd
_refine_ls_weighting_details 'calc w=1/[\s^2^(Fo^2^)+(0.0541P)^2^+0.7985P] where P=(Fo^2^+2Fc^2^)/3'
_refine_ls_weighting_scheme calc
_refine_ls_wR_factor_gt 0.1058
_refine_ls_wR_factor_ref 0.1185
_reflns_number_gt 3380
_reflns_number_total 4281
_reflns_threshold_expression >2sigma(I)
_cod_data_source_file ml1003074_si_002.cif
_cod_data_source_block 09047b
_cod_depositor_comments
;
The following automatic conversions were performed:

'_symmetry_cell_setting' value 'Monoclinic' changed to 'monoclinic'
according to /home/saulius/struct/CIF-dictionaries/cif_core.dic
dictionary named 'cif_core.dic' version 2.4.1 from
2010-06-29.

'_exptl_absorpt_correction_type' value 'Multi-scan'
changed to 'multi-scan' according to
/home/saulius/struct/CIF-dictionaries/cif_core.dic dictionary named
'cif_core.dic' version 2.4.1 from 2010-06-29.

Automatic conversion script
Id: cif_fix_values 1715 2011-07-08 13:25:40Z adriana 
;
_cod_original_cell_volume 1919.1(6)
_cod_original_sg_symbol_H-M P2(1)
_cod_database_code 4501474

loop_
_symmetry_equiv_pos_as_xyz
'x, y, z'
'-x, y+1/2, -z'

loop_
_atom_site_label
_atom_site_type_symbol
_atom_site_fract_x
_atom_site_fract_y
_atom_site_fract_z
_atom_site_U_iso_or_equiv
_atom_site_adp_type
_atom_site_occupancy
_atom_site_symmetry_multiplicity
_atom_site_calc_flag
_atom_site_refinement_flags
O1A O 0.57281(16) 1.3185(4) 0.03858(9) 0.0343(6) Uani 1 1 d .
O2A O 0.54022(16) 1.5208(4) 0.13484(10) 0.0346(6) Uani 1 1 d .
O3A O 0.74726(17) 1.1505(4) 0.42722(10) 0.0379(6) Uani 1 1 d .
N1A N 0.83681(19) 0.4846(4) 0.10615(11) 0.0317(6) Uani 1 1 d .
C1A C 0.7114(2) 0.9850(5) 0.15108(14) 0.0260(7) Uani 1 1 d .
C2A C 0.6675(2) 1.0553(5) 0.09470(14) 0.0267(7) Uani 1 1 d .
H2AA H 0.6760 0.9769 0.0590 0.032 Uiso 1 1 calc R
C3A C 0.6136(2) 1.2326(5) 0.09063(13) 0.0273(7) Uani 1 1 d .
C4A C 0.5963(2) 1.3466(5) 0.14421(14) 0.0274(7) Uani 1 1 d .
C5A C 0.6364(2) 1.2804(6) 0.19897(14) 0.0287(7) Uani 1 1 d .
H5AA H 0.6245 1.3570 0.2346 0.034 Uiso 1 1 calc R
C6A C 0.6956(2) 1.0997(5) 0.20401(14) 0.0269(7) Uani 1 1 d .
C7A C 0.7392(2) 1.0297(6) 0.26224(13) 0.0275(7) Uani 1 1 d .
C8A C 0.7223(2) 1.1339(6) 0.31721(14) 0.0307(8) Uani 1 1 d .
H8AA H 0.6842 1.2569 0.3161 0.037 Uiso 1 1 calc R
C9A C 0.7602(2) 1.0598(6) 0.37204(14) 0.0309(8) Uani 1 1 d .
C10A C 0.8173(2) 0.8787(6) 0.37455(15) 0.0368(8) Uani 1 1 d .
H10A H 0.8425 0.8264 0.4126 0.044 Uiso 1 1 calc R
C11A C 0.8365(2) 0.7780(6) 0.32158(14) 0.0343(8) Uani 1 1 d .
H11A H 0.8761 0.6570 0.3235 0.041 Uiso 1 1 calc R
C12A C 0.7986(2) 0.8505(5) 0.26428(14) 0.0291(7) Uani 1 1 d .
C13A C 0.8178(2) 0.7423(5) 0.20863(14) 0.0283(7) Uani 1 1 d .
C14A C 0.7727(2) 0.8035(5) 0.15453(13) 0.0267(7) Uani 1 1 d .
C15A C 0.7865(2) 0.6827(5) 0.09723(14) 0.0284(7) Uani 1 1 d .
H15A H 0.7198 0.6586 0.0768 0.034 Uiso 1 1 calc R
H15B H 0.8256 0.7670 0.0696 0.034 Uiso 1 1 calc R
C16A C 0.8638(2) 0.4107(6) 0.04622(14) 0.0348(8) Uani 1 1 d .
H16A H 0.9074 0.5132 0.0276 0.042 Uiso 1 1 calc R
H16B H 0.8023 0.3964 0.0195 0.042 Uiso 1 1 calc R
C17A C 0.9178(2) 0.2054(6) 0.05009(15) 0.0408(8) Uani 1 1 d .
H17A H 0.8727 0.0996 0.0657 0.049 Uiso 1 1 calc R
H17B H 0.9365 0.1632 0.0090 0.049 Uiso 1 1 calc R
C18A C 1.0105(3) 0.2218(7) 0.09167(15) 0.0462(9) Uani 1 1 d .
H18A H 1.0587 0.3175 0.0741 0.055 Uiso 1 1 calc R
H18B H 1.0429 0.0857 0.0962 0.055 Uiso 1 1 calc R
C19A C 0.9815(3) 0.3001(7) 0.15365(15) 0.0396(9) Uani 1 1 d .
H19A H 1.0429 0.3198 0.1801 0.048 Uiso 1 1 calc R
H19B H 0.9397 0.1957 0.1729 0.048 Uiso 1 1 calc R
C20A C 0.9237(2) 0.5029(5) 0.14885(14) 0.0341(7) Uani 1 1 d .
H20A H 0.9690 0.6124 0.1343 0.041 Uiso 1 1 calc R
C21A C 0.8885(2) 0.5627(6) 0.21066(14) 0.0325(8) Uani 1 1 d .
H21A H 0.8548 0.4434 0.2284 0.039 Uiso 1 1 calc R
H21B H 0.9476 0.5968 0.2377 0.039 Uiso 1 1 calc R
C22A C 0.5837(2) 1.2114(6) -0.01710(14) 0.0346(8) Uani 1 1 d .
H22D H 0.5499 1.2880 -0.0505 0.052 Uiso 1 1 calc R
H22E H 0.5536 1.0748 -0.0145 0.052 Uiso 1 1 calc R
H22F H 0.6549 1.1978 -0.0246 0.052 Uiso 1 1 calc R
C23A C 0.5235(2) 1.6425(6) 0.18689(14) 0.0343(8) Uani 1 1 d .
H23D H 0.4835 1.7630 0.1747 0.052 Uiso 1 1 calc R
H23E H 0.5879 1.6871 0.2057 0.052 Uiso 1 1 calc R
H23F H 0.4876 1.5614 0.2162 0.052 Uiso 1 1 calc R
C24A C 0.6864(2) 1.3307(7) 0.42699(15) 0.0390(9) Uani 1 1 d .
H24D H 0.6818 1.3805 0.4687 0.059 Uiso 1 1 calc R
H24E H 0.6193 1.2980 0.4098 0.059 Uiso 1 1 calc R
H24F H 0.7165 1.4370 0.4023 0.059 Uiso 1 1 calc R
O1B O 0.43410(15) 0.2045(4) 0.46297(9) 0.0315(5) Uani 1 1 d .
O2B O 0.47140(15) 0.0110(4) 0.36548(9) 0.0323(5) Uani 1 1 d .
O3B O 0.26344(17) 0.3803(4) 0.07457(10) 0.0372(6) Uani 1 1 d .
N1B N 0.12129(17) 0.9582(4) 0.40184(11) 0.0258(5) Uani 1 1 d .
C1B C 0.2962(2) 0.5401(5) 0.35085(13) 0.0231(7) Uani 1 1 d .
C2B C 0.3382(2) 0.4671(5) 0.40724(13) 0.0244(7) Uani 1 1 d .
H2BA H 0.3268 0.5410 0.4434 0.029 Uiso 1 1 calc R
C3B C 0.3949(2) 0.2921(5) 0.41057(13) 0.0246(7) Uani 1 1 d .
C4B C 0.4149(2) 0.1826(5) 0.35688(14) 0.0255(7) Uani 1 1 d .
C5B C 0.3767(2) 0.2539(5) 0.30192(13) 0.0251(7) Uani 1 1 d .
H5BA H 0.3912 0.1817 0.2660 0.030 Uiso 1 1 calc R
C6B C 0.3161(2) 0.4319(5) 0.29713(13) 0.0236(7) Uani 1 1 d .
C7B C 0.2732(2) 0.5039(5) 0.23938(13) 0.0243(7) Uani 1 1 d .
C8B C 0.2893(2) 0.3986(6) 0.18427(13) 0.0285(7) Uani 1 1 d .
H8BA H 0.3270 0.2751 0.1853 0.034 Uiso 1 1 calc R
C9B C 0.2510(2) 0.4726(6) 0.12946(14) 0.0306(8) Uani 1 1 d .
C10B C 0.1945(2) 0.6542(6) 0.12766(14) 0.0349(8) Uani 1 1 d .
H10B H 0.1690 0.7071 0.0898 0.042 Uiso 1 1 calc R
C11B C 0.1762(2) 0.7547(6) 0.18017(14) 0.0335(8) Uani 1 1 d .
H11B H 0.1368 0.8759 0.1781 0.040 Uiso 1 1 calc R
C12B C 0.2140(2) 0.6843(5) 0.23773(13) 0.0275(7) Uani 1 1 d .
C13B C 0.1933(2) 0.7902(5) 0.29340(14) 0.0271(7) Uani 1 1 d .
C14B C 0.2319(2) 0.7197(5) 0.34779(13) 0.0249(7) Uani 1 1 d .
C15B C 0.2100(2) 0.8283(5) 0.40624(13) 0.0263(7) Uani 1 1 d .
H15C H 0.2014 0.7242 0.4383 0.032 Uiso 1 1 calc R
H15D H 0.2685 0.9138 0.4191 0.032 Uiso 1 1 calc R
C16B C 0.1180(2) 1.0734(6) 0.45881(14) 0.0309(7) Uani 1 1 d .
H16C H 0.1790 1.1590 0.4642 0.037 Uiso 1 1 calc R
H16D H 0.1175 0.9760 0.4933 0.037 Uiso 1 1 calc R
C17B C 0.0260(2) 1.2103(5) 0.45953(14) 0.0346(7) Uani 1 1 d .
H17C H 0.0259 1.2855 0.4986 0.042 Uiso 1 1 calc R
H17D H -0.0353 1.1253 0.4557 0.042 Uiso 1 1 calc R
C18B C 0.0267(3) 1.3627(6) 0.40686(15) 0.0414(9) Uani 1 1 d .
H18C H -0.0363 1.4428 0.4048 0.050 Uiso 1 1 calc R
H18D H 0.0833 1.4594 0.4135 0.050 Uiso 1 1 calc R
C19B C 0.0371(2) 1.2474(6) 0.34747(15) 0.0369(8) Uani 1 1 d .
H19C H 0.0452 1.3477 0.3144 0.044 Uiso 1 1 calc R
H19D H -0.0252 1.1692 0.3378 0.044 Uiso 1 1 calc R
C20B C 0.1261(2) 1.0991(5) 0.34978(13) 0.0282(7) Uani 1 1 d .
H20B H 0.1894 1.1804 0.3544 0.034 Uiso 1 1 calc R
C21B C 0.1266(2) 0.9772(5) 0.29097(14) 0.0319(8) Uani 1 1 d .
H21C H 0.0573 0.9330 0.2798 0.038 Uiso 1 1 calc R
H21D H 0.1483 1.0688 0.2583 0.038 Uiso 1 1 calc R
C22B C 0.4151(2) 0.3026(6) 0.51922(13) 0.0345(8) Uani 1 1 d .
H22A H 0.4472 0.2245 0.5529 0.052 Uiso 1 1 calc R
H22B H 0.3428 0.3084 0.5241 0.052 Uiso 1 1 calc R
H22C H 0.4423 0.4421 0.5193 0.052 Uiso 1 1 calc R
C23B C 0.4875(2) -0.1120(6) 0.31341(14) 0.0316(8) Uani 1 1 d .
H23A H 0.5281 -0.2318 0.3256 0.047 Uiso 1 1 calc R
H23B H 0.5226 -0.0312 0.2837 0.047 Uiso 1 1 calc R
H23C H 0.4229 -0.1577 0.2952 0.047 Uiso 1 1 calc R
C24B C 0.3227(3) 0.1984(7) 0.07429(15) 0.0411(9) Uani 1 1 d .
H24A H 0.3278 0.1509 0.0324 0.062 Uiso 1 1 calc R
H24B H 0.2912 0.0917 0.0981 0.062 Uiso 1 1 calc R
H24C H 0.3898 0.2278 0.0922 0.062 Uiso 1 1 calc R

loop_
_atom_site_aniso_label
_atom_site_aniso_U_11
_atom_site_aniso_U_22
_atom_site_aniso_U_33
_atom_site_aniso_U_23
_atom_site_aniso_U_13
_atom_site_aniso_U_12
O1A 0.0427(12) 0.0342(14) 0.0260(12) -0.0037(11) -0.0001(9) 0.0116(12)
O2A 0.0429(12) 0.0340(14) 0.0270(12) -0.0034(11) 0.0019(9) 0.0135(12)
O3A 0.0492(13) 0.0420(15) 0.0223(12) -0.0027(12) 0.0004(10) 0.0002(13)
N1A 0.0360(13) 0.0273(14) 0.0318(14) -0.0024(12) 0.0020(10) 0.0030(12)
C1A 0.0257(14) 0.0253(18) 0.0272(16) 0.0003(15) 0.0048(12) -0.0026(14)
C2A 0.0303(15) 0.0253(18) 0.0249(16) -0.0048(15) 0.0054(12) -0.0010(14)
C3A 0.0267(14) 0.0298(19) 0.0253(16) 0.0000(15) 0.0020(12) -0.0010(14)
C4A 0.0269(15) 0.0242(18) 0.0312(17) -0.0039(15) 0.0041(12) 0.0016(14)
C5A 0.0307(15) 0.0311(18) 0.0248(16) -0.0024(15) 0.0066(12) -0.0017(15)
C6A 0.0234(14) 0.0251(17) 0.0325(17) -0.0020(14) 0.0057(12) -0.0049(13)
C7A 0.0264(14) 0.0308(18) 0.0254(16) -0.0003(15) 0.0023(12) -0.0047(14)
C8A 0.0320(15) 0.0284(18) 0.0321(18) -0.0016(16) 0.0045(13) -0.0051(15)
C9A 0.0311(15) 0.038(2) 0.0234(17) -0.0012(16) 0.0025(12) -0.0076(15)
C10A 0.0432(18) 0.038(2) 0.0289(19) 0.0037(17) -0.0042(14) -0.0017(17)
C11A 0.0393(17) 0.033(2) 0.0305(17) 0.0030(16) -0.0017(13) 0.0020(16)
C12A 0.0298(15) 0.0279(18) 0.0297(17) 0.0018(15) 0.0035(12) -0.0045(15)
C13A 0.0284(15) 0.0286(18) 0.0280(16) 0.0004(15) 0.0004(12) -0.0039(14)
C14A 0.0250(14) 0.0275(18) 0.0280(17) -0.0004(15) 0.0058(12) -0.0042(14)
C15A 0.0300(15) 0.0254(18) 0.0296(17) -0.0010(15) 0.0009(12) 0.0025(14)
C16A 0.0364(17) 0.034(2) 0.0337(18) -0.0047(15) 0.0006(13) 0.0064(15)
C17A 0.0413(18) 0.036(2) 0.045(2) -0.0080(17) 0.0045(15) 0.0075(16)
C18A 0.0445(19) 0.047(2) 0.047(2) -0.0032(19) 0.0034(16) 0.0148(18)
C19A 0.0406(18) 0.040(2) 0.0382(19) 0.0009(18) -0.0001(14) 0.0093(17)
C20A 0.0328(16) 0.0335(18) 0.0359(17) -0.0002(15) 0.0005(13) 0.0022(15)
C21A 0.0361(16) 0.0334(19) 0.0278(17) 0.0009(16) -0.0009(13) 0.0046(15)
C22A 0.0471(19) 0.0297(19) 0.0267(17) -0.0037(16) -0.0008(13) 0.0008(17)
C23A 0.0373(16) 0.0328(19) 0.0334(19) -0.0042(16) 0.0065(14) 0.0070(16)
C24A 0.0452(19) 0.044(2) 0.0283(18) -0.0066(18) 0.0023(14) 0.0008(18)
O1B 0.0399(12) 0.0357(14) 0.0184(11) -0.0008(11) -0.0025(9) 0.0085(11)
O2B 0.0410(12) 0.0331(14) 0.0229(11) -0.0033(11) 0.0014(9) 0.0110(11)
O3B 0.0457(13) 0.0429(15) 0.0227(12) -0.0008(12) -0.0001(9) -0.0026(13)
N1B 0.0284(12) 0.0189(12) 0.0303(13) 0.0018(11) 0.0028(10) -0.0013(11)
C1B 0.0238(13) 0.0215(16) 0.0241(16) 0.0006(14) 0.0006(11) -0.0058(13)
C2B 0.0271(14) 0.0236(17) 0.0224(15) -0.0019(14) -0.0002(11) -0.0020(14)
C3B 0.0258(14) 0.0264(17) 0.0214(15) -0.0007(15) -0.0001(11) -0.0016(14)
C4B 0.0255(14) 0.0251(17) 0.0259(16) 0.0010(15) 0.0024(11) 0.0016(14)
C5B 0.0276(14) 0.0290(18) 0.0191(15) -0.0019(14) 0.0032(11) -0.0014(14)
C6B 0.0245(13) 0.0235(17) 0.0226(15) 0.0029(14) 0.0004(11) -0.0038(13)
C7B 0.0262(13) 0.0239(17) 0.0230(15) 0.0008(14) 0.0026(11) -0.0066(13)
C8B 0.0291(15) 0.0301(18) 0.0261(17) 0.0020(15) 0.0016(12) -0.0041(14)
C9B 0.0326(15) 0.036(2) 0.0232(16) 0.0013(16) 0.0011(12) -0.0094(16)
C10B 0.0362(17) 0.044(2) 0.0237(17) 0.0107(17) -0.0039(13) -0.0022(17)
C11B 0.0326(16) 0.035(2) 0.0328(18) 0.0054(17) -0.0008(13) 0.0011(16)
C12B 0.0275(14) 0.0290(18) 0.0257(16) 0.0036(15) -0.0013(12) -0.0076(14)
C13B 0.0279(15) 0.0214(16) 0.0323(17) 0.0026(15) 0.0033(12) -0.0048(14)
C14B 0.0256(14) 0.0202(16) 0.0288(16) 0.0016(15) 0.0008(12) -0.0029(13)
C15B 0.0305(15) 0.0230(17) 0.0257(16) 0.0025(14) 0.0040(12) -0.0006(14)
C16B 0.0307(15) 0.0305(18) 0.0320(17) -0.0007(14) 0.0053(13) -0.0009(14)
C17B 0.0380(17) 0.0308(17) 0.0355(17) -0.0026(15) 0.0056(13) 0.0028(15)
C18B 0.0454(19) 0.0312(19) 0.048(2) -0.0001(17) 0.0076(16) 0.0116(17)
C19B 0.0402(17) 0.0306(19) 0.0402(19) 0.0082(16) 0.0042(14) 0.0079(16)
C20B 0.0294(15) 0.0229(16) 0.0325(17) 0.0034(13) 0.0032(12) -0.0031(13)
C21B 0.0350(16) 0.0258(18) 0.0348(18) 0.0061(16) 0.0006(13) 0.0012(15)
C22B 0.0463(18) 0.036(2) 0.0208(17) -0.0021(16) -0.0017(13) 0.0036(17)
C23B 0.0390(17) 0.0296(19) 0.0264(17) -0.0065(15) 0.0040(13) 0.0055(16)
C24B 0.056(2) 0.043(2) 0.0235(17) -0.0055(18) 0.0022(15) -0.003(2)

loop_
_atom_type_symbol
_atom_type_description
_atom_type_scat_dispersion_real
_atom_type_scat_dispersion_imag
_atom_type_scat_source
C C 0.0033 0.0016 'International Tables Vol C Tables 4.2.6.8 and 6.1.1.4'
H H 0.0000 0.0000 'International Tables Vol C Tables 4.2.6.8 and 6.1.1.4'
N N 0.0061 0.0033 'International Tables Vol C Tables 4.2.6.8 and 6.1.1.4'
O O 0.0106 0.0060 'International Tables Vol C Tables 4.2.6.8 and 6.1.1.4'

loop_
_geom_angle_atom_site_label_1
_geom_angle_atom_site_label_2
_geom_angle_atom_site_label_3
_geom_angle
C3A O1A C22A 117.9(3)
C4A O2A C23A 116.7(2)
C9A O3A C24A 116.7(3)
C20A N1A C15A 111.1(2)
C20A N1A C16A 112.4(2)
C15A N1A C16A 107.6(2)
C6A C1A C2A 118.6(3)
C6A C1A C14A 120.1(3)
C2A C1A C14A 121.3(3)
C3A C2A C1A 121.6(3)
C3A C2A H2AA 119.2
C1A C2A H2AA 119.2
C2A C3A O1A 126.2(3)
C2A C3A C4A 119.8(3)
O1A C3A C4A 114.1(3)
C5A C4A O2A 125.6(3)
C5A C4A C3A 119.6(3)
O2A C4A C3A 114.8(3)
C4A C5A C6A 121.5(3)
C4A C5A H5AA 119.2
C6A C5A H5AA 119.2
C1A C6A C5A 118.8(3)
C1A C6A C7A 119.5(3)
C5A C6A C7A 121.7(3)
C12A C7A C8A 119.0(3)
C12A C7A C6A 119.1(3)
C8A C7A C6A 121.9(3)
C9A C8A C7A 121.0(3)
C9A C8A H8AA 119.5
C7A C8A H8AA 119.5
O3A C9A C8A 124.8(3)
O3A C9A C10A 114.9(3)
C8A C9A C10A 120.3(3)
C11A C10A C9A 119.5(3)
C11A C10A H10A 120.2
C9A C10A H10A 120.2
C10A C11A C12A 121.5(3)
C10A C11A H11A 119.2
C12A C11A H11A 119.2
C7A C12A C11A 118.6(3)
C7A C12A C13A 120.0(3)
C11A C12A C13A 121.4(3)
C14A C13A C12A 120.4(3)
C14A C13A C21A 120.1(3)
C12A C13A C21A 119.5(3)
C13A C14A C1A 120.7(3)
C13A C14A C15A 120.7(3)
C1A C14A C15A 118.6(3)
N1A C15A C14A 115.1(3)
N1A C15A H15A 108.5
C14A C15A H15A 108.5
N1A C15A H15B 108.5
C14A C15A H15B 108.5
H15A C15A H15B 107.5
N1A C16A C17A 112.2(3)
N1A C16A H16A 109.2
C17A C16A H16A 109.2
N1A C16A H16B 109.2
C17A C16A H16B 109.2
H16A C16A H16B 107.9
C18A C17A C16A 110.2(3)
C18A C17A H17A 109.6
C16A C17A H17A 109.6
C18A C17A H17B 109.6
C16A C17A H17B 109.6
H17A C17A H17B 108.1
C17A C18A C19A 109.2(3)
C17A C18A H18A 109.8
C19A C18A H18A 109.8
C17A C18A H18B 109.8
C19A C18A H18B 109.8
H18A C18A H18B 108.3
C18A C19A C20A 112.2(3)
C18A C19A H19A 109.2
C20A C19A H19A 109.2
C18A C19A H19B 109.2
C20A C19A H19B 109.2
H19A C19A H19B 107.9
N1A C20A C21A 109.0(2)
N1A C20A C19A 110.8(3)
C21A C20A C19A 109.8(3)
N1A C20A H20A 109.1
C21A C20A H20A 109.1
C19A C20A H20A 109.1
C13A C21A C20A 113.5(3)
C13A C21A H21A 108.9
C20A C21A H21A 108.9
C13A C21A H21B 108.9
C20A C21A H21B 108.9
H21A C21A H21B 107.7
O1A C22A H22D 109.5
O1A C22A H22E 109.5
H22D C22A H22E 109.5
O1A C22A H22F 109.5
H22D C22A H22F 109.5
H22E C22A H22F 109.5
O2A C23A H23D 109.5
O2A C23A H23E 109.5
H23D C23A H23E 109.5
O2A C23A H23F 109.5
H23D C23A H23F 109.5
H23E C23A H23F 109.5
O3A C24A H24D 109.5
O3A C24A H24E 109.5
H24D C24A H24E 109.5
O3A C24A H24F 109.5
H24D C24A H24F 109.5
H24E C24A H24F 109.5
C3B O1B C22B 117.9(3)
C4B O2B C23B 117.3(2)
C9B O3B C24B 117.6(3)
C15B N1B C16B 107.6(2)
C15B N1B C20B 110.2(2)
C16B N1B C20B 110.6(2)
C6B C1B C2B 118.8(3)
C6B C1B C14B 120.0(3)
C2B C1B C14B 121.2(3)
C3B C2B C1B 121.3(3)
C3B C2B H2BA 119.4
C1B C2B H2BA 119.4
O1B C3B C2B 125.4(3)
O1B C3B C4B 114.4(3)
C2B C3B C4B 120.2(3)
O2B C4B C5B 125.6(3)
O2B C4B C3B 115.2(3)
C5B C4B C3B 119.2(3)
C4B C5B C6B 121.9(3)
C4B C5B H5BA 119.0
C6B C5B H5BA 119.0
C1B C6B C5B 118.6(3)
C1B C6B C7B 119.4(3)
C5B C6B C7B 122.0(3)
C12B C7B C8B 119.3(3)
C12B C7B C6B 119.2(3)
C8B C7B C6B 121.6(3)
C9B C8B C7B 121.0(3)
C9B C8B H8BA 119.5
C7B C8B H8BA 119.5
O3B C9B C8B 124.4(3)
O3B C9B C10B 115.8(3)
C8B C9B C10B 119.7(3)
C11B C10B C9B 120.1(3)
C11B C10B H10B 119.9
C9B C10B H10B 119.9
C10B C11B C12B 122.2(3)
C10B C11B H11B 118.9
C12B C11B H11B 118.9
C11B C12B C7B 117.7(3)
C11B C12B C13B 122.0(3)
C7B C12B C13B 120.4(3)
C14B C13B C12B 120.3(3)
C14B C13B C21B 120.0(3)
C12B C13B C21B 119.6(3)
C13B C14B C1B 120.7(3)
C13B C14B C15B 120.7(3)
C1B C14B C15B 118.6(3)
N1B C15B C14B 114.2(2)
N1B C15B H15C 108.7
C14B C15B H15C 108.7
N1B C15B H15D 108.7
C14B C15B H15D 108.7
H15C C15B H15D 107.6
N1B C16B C17B 111.7(2)
N1B C16B H16C 109.3
C17B C16B H16C 109.3
N1B C16B H16D 109.3
C17B C16B H16D 109.3
H16C C16B H16D 107.9
C16B C17B C18B 109.6(2)
C16B C17B H17C 109.7
C18B C17B H17C 109.7
C16B C17B H17D 109.7
C18B C17B H17D 109.7
H17C C17B H17D 108.2
C19B C18B C17B 109.6(3)
C19B C18B H18C 109.7
C17B C18B H18C 109.7
C19B C18B H18D 109.7
C17B C18B H18D 109.7
H18C C18B H18D 108.2
C18B C19B C20B 112.9(3)
C18B C19B H19C 109.0
C20B C19B H19C 109.0
C18B C19B H19D 109.0
C20B C19B H19D 109.0
H19C C19B H19D 107.8
N1B C20B C21B 109.9(3)
N1B C20B C19B 110.7(2)
C21B C20B C19B 109.9(3)
N1B C20B H20B 108.8
C21B C20B H20B 108.8
C19B C20B H20B 108.8
C13B C21B C20B 114.9(3)
C13B C21B H21C 108.5
C20B C21B H21C 108.5
C13B C21B H21D 108.5
C20B C21B H21D 108.5
H21C C21B H21D 107.5
O1B C22B H22A 109.5
O1B C22B H22B 109.5
H22A C22B H22B 109.5
O1B C22B H22C 109.5
H22A C22B H22C 109.5
H22B C22B H22C 109.5
O2B C23B H23A 109.5
O2B C23B H23B 109.5
H23A C23B H23B 109.5
O2B C23B H23C 109.5
H23A C23B H23C 109.5
H23B C23B H23C 109.5
O3B C24B H24A 109.5
O3B C24B H24B 109.5
H24A C24B H24B 109.5
O3B C24B H24C 109.5
H24A C24B H24C 109.5
H24B C24B H24C 109.5

loop_
_geom_bond_atom_site_label_1
_geom_bond_atom_site_label_2
_geom_bond_distance
O1A C3A 1.364(4)
O1A C22A 1.426(4)
O2A C4A 1.371(4)
O2A C23A 1.422(4)
O3A C9A 1.371(4)
O3A C24A 1.429(5)
N1A C20A 1.461(4)
N1A C15A 1.465(4)
N1A C16A 1.469(4)
C1A C6A 1.411(4)
C1A C2A 1.422(4)
C1A C14A 1.439(5)
C2A C3A 1.363(5)
C2A H2AA 0.9500
C3A C4A 1.424(4)
C4A C5A 1.365(4)
C5A C6A 1.421(5)
C5A H5AA 0.9500
C6A C7A 1.455(4)
C7A C12A 1.412(5)
C7A C8A 1.417(4)
C8A C9A 1.373(4)
C8A H8AA 0.9500
C9A C10A 1.406(5)
C10A C11A 1.375(5)
C10A H10A 0.9500
C11A C12A 1.417(4)
C11A H11A 0.9500
C12A C13A 1.450(4)
C13A C14A 1.367(4)
C13A C21A 1.505(5)
C14A C15A 1.507(4)
C15A H15A 0.9900
C15A H15B 0.9900
C16A C17A 1.521(5)
C16A H16A 0.9900
C16A H16B 0.9900
C17A C18A 1.506(5)
C17A H17A 0.9900
C17A H17B 0.9900
C18A C19A 1.527(5)
C18A H18A 0.9900
C18A H18B 0.9900
C19A C20A 1.532(5)
C19A H19A 0.9900
C19A H19B 0.9900
C20A C21A 1.515(4)
C20A H20A 1.0000
C21A H21A 0.9900
C21A H21B 0.9900
C22A H22D 0.9800
C22A H22E 0.9800
C22A H22F 0.9800
C23A H23D 0.9800
C23A H23E 0.9800
C23A H23F 0.9800
C24A H24D 0.9800
C24A H24E 0.9800
C24A H24F 0.9800
O1B C3B 1.367(3)
O1B C22B 1.429(4)
O2B C4B 1.358(4)
O2B C23B 1.426(4)
O3B C9B 1.369(4)
O3B C24B 1.427(5)
N1B C15B 1.457(4)
N1B C16B 1.465(4)
N1B C20B 1.474(4)
C1B C6B 1.415(4)
C1B C2B 1.419(4)
C1B C14B 1.453(4)
C2B C3B 1.370(5)
C2B H2BA 0.9500
C3B C4B 1.419(4)
C4B C5B 1.371(4)
C5B C6B 1.417(4)
C5B H5BA 0.9500
C6B C7B 1.446(4)
C7B C12B 1.417(5)
C7B C8B 1.421(4)
C8B C9B 1.374(4)
C8B H8BA 0.9500
C9B C10B 1.404(5)
C10B C11B 1.363(5)
C10B H10B 0.9500
C11B C12B 1.416(4)
C11B H11B 0.9500
C12B C13B 1.447(4)
C13B C14B 1.360(4)
C13B C21B 1.510(5)
C14B C15B 1.512(4)
C15B H15C 0.9900
C15B H15D 0.9900
C16B C17B 1.521(4)
C16B H16C 0.9900
C16B H16D 0.9900
C17B C18B 1.528(5)
C17B H17C 0.9900
C17B H17D 0.9900
C18B C19B 1.522(5)
C18B H18C 0.9900
C18B H18D 0.9900
C19B C20B 1.532(4)
C19B H19C 0.9900
C19B H19D 0.9900
C20B C21B 1.521(4)
C20B H20B 1.0000
C21B H21C 0.9900
C21B H21D 0.9900
C22B H22A 0.9800
C22B H22B 0.9800
C22B H22C 0.9800
C23B H23A 0.9800
C23B H23B 0.9800
C23B H23C 0.9800
C24B H24A 0.9800
C24B H24B 0.9800
C24B H24C 0.9800

loop_
_geom_torsion_atom_site_label_1
_geom_torsion_atom_site_label_2
_geom_torsion_atom_site_label_3
_geom_torsion_atom_site_label_4
_geom_torsion
C6A C1A C2A C3A 2.0(4)
C14A C1A C2A C3A -176.7(3)
C1A C2A C3A O1A 176.5(3)
C1A C2A C3A C4A -3.0(4)
C22A O1A C3A C2A 2.5(4)
C22A O1A C3A C4A -178.0(3)
C23A O2A C4A C5A 0.5(4)
C23A O2A C4A C3A -178.3(3)
C2A C3A C4A C5A 1.9(5)
O1A C3A C4A C5A -177.6(3)
C2A C3A C4A O2A -179.3(3)
O1A C3A C4A O2A 1.2(4)
O2A C4A C5A C6A -178.6(3)
C3A C4A C5A C6A 0.1(5)
C2A C1A C6A C5A 0.1(4)
C14A C1A C6A C5A 178.7(3)
C2A C1A C6A C7A 179.6(3)
C14A C1A C6A C7A -1.8(4)
C4A C5A C6A C1A -1.1(4)
C4A C5A C6A C7A 179.4(3)
C1A C6A C7A C12A 1.4(4)
C5A C6A C7A C12A -179.1(3)
C1A C6A C7A C8A -177.3(3)
C5A C6A C7A C8A 2.2(5)
C12A C7A C8A C9A -1.9(5)
C6A C7A C8A C9A 176.8(3)
C24A O3A C9A C8A 2.6(5)
C24A O3A C9A C10A -177.7(3)
C7A C8A C9A O3A -179.9(3)
C7A C8A C9A C10A 0.4(5)
O3A C9A C10A C11A -178.7(3)
C8A C9A C10A C11A 1.0(5)
C9A C10A C11A C12A -1.0(5)
C8A C7A C12A C11A 1.9(4)
C6A C7A C12A C11A -176.8(3)
C8A C7A C12A C13A -179.4(3)
C6A C7A C12A C13A 1.8(4)
C10A C11A C12A C7A -0.5(5)
C10A C11A C12A C13A -179.1(3)
C7A C12A C13A C14A -4.9(5)
C11A C12A C13A C14A 173.7(3)
C7A C12A C13A C21A 174.5(3)
C11A C12A C13A C21A -6.8(5)
C12A C13A C14A C1A 4.6(5)
C21A C13A C14A C1A -174.8(3)
C12A C13A C14A C15A -175.6(3)
C21A C13A C14A C15A 5.0(5)
C6A C1A C14A C13A -1.3(4)
C2A C1A C14A C13A 177.3(3)
C6A C1A C14A C15A 178.9(3)
C2A C1A C14A C15A -2.5(4)
C20A N1A C15A C14A -44.2(3)
C16A N1A C15A C14A -167.5(3)
C13A C14A C15A N1A 9.1(4)
C1A C14A C15A N1A -171.1(2)
C20A N1A C16A C17A 56.9(4)
C15A N1A C16A C17A 179.4(3)
N1A C16A C17A C18A -57.5(4)
C16A C17A C18A C19A 55.7(4)
C17A C18A C19A C20A -55.1(4)
C15A N1A C20A C21A 64.1(3)
C16A N1A C20A C21A -175.4(3)
C15A N1A C20A C19A -174.9(3)
C16A N1A C20A C19A -54.4(4)
C18A C19A C20A N1A 54.2(4)
C18A C19A C20A C21A 174.7(3)
C14A C13A C21A C20A 15.6(4)
C12A C13A C21A C20A -163.9(3)
N1A C20A C21A C13A -49.5(4)
C19A C20A C21A C13A -171.1(3)
C6B C1B C2B C3B -1.8(4)
C14B C1B C2B C3B 176.8(3)
C22B O1B C3B C2B -0.3(4)
C22B O1B C3B C4B -178.4(3)
C1B C2B C3B O1B -176.5(3)
C1B C2B C3B C4B 1.6(4)
C23B O2B C4B C5B -3.8(4)
C23B O2B C4B C3B 175.6(3)
O1B C3B C4B O2B -1.4(4)
C2B C3B C4B O2B -179.7(3)
O1B C3B C4B C5B 178.1(3)
C2B C3B C4B C5B -0.1(4)
O2B C4B C5B C6B 178.3(3)
C3B C4B C5B C6B -1.2(4)
C2B C1B C6B C5B 0.5(4)
C14B C1B C6B C5B -178.1(3)
C2B C1B C6B C7B 179.6(3)
C14B C1B C6B C7B 1.0(4)
C4B C5B C6B C1B 1.0(4)
C4B C5B C6B C7B -178.1(3)
C1B C6B C7B C12B 1.5(4)
C5B C6B C7B C12B -179.4(3)
C1B C6B C7B C8B -178.8(3)
C5B C6B C7B C8B 0.3(4)
C12B C7B C8B C9B 2.1(4)
C6B C7B C8B C9B -177.6(3)
C24B O3B C9B C8B -2.0(4)
C24B O3B C9B C10B 178.3(3)
C7B C8B C9B O3B 179.9(3)
C7B C8B C9B C10B -0.5(5)
O3B C9B C10B C11B 178.5(3)
C8B C9B C10B C11B -1.1(5)
C9B C10B C11B C12B 1.1(5)
C10B C11B C12B C7B 0.4(5)
C10B C11B C12B C13B -179.2(3)
C8B C7B C12B C11B -2.0(4)
C6B C7B C12B C11B 177.7(3)
C8B C7B C12B C13B 177.7(3)
C6B C7B C12B C13B -2.6(4)
C11B C12B C13B C14B -179.2(3)
C7B C12B C13B C14B 1.2(4)
C11B C12B C13B C21B 2.2(4)
C7B C12B C13B C21B -177.5(3)
C12B C13B C14B C1B 1.4(4)
C21B C13B C14B C1B -180.0(3)
C12B C13B C14B C15B -179.5(3)
C21B C13B C14B C15B -0.9(4)
C6B C1B C14B C13B -2.5(4)
C2B C1B C14B C13B 178.9(3)
C6B C1B C14B C15B 178.4(3)
C2B C1B C14B C15B -0.2(4)
C16B N1B C15B C14B -172.3(3)
C20B N1B C15B C14B -51.7(3)
C13B C14B C15B N1B 20.6(4)
C1B C14B C15B N1B -160.3(3)
C15B N1B C16B C17B -178.4(3)
C20B N1B C16B C17B 61.2(3)
N1B C16B C17B C18B -59.5(4)
C16B C17B C18B C19B 53.9(4)
C17B C18B C19B C20B -52.3(4)
C15B N1B C20B C21B 62.7(3)
C16B N1B C20B C21B -178.5(2)
C15B N1B C20B C19B -175.8(3)
C16B N1B C20B C19B -57.0(3)
C18B C19B C20B N1B 53.9(4)
C18B C19B C20B C21B 175.4(3)
C14B C13B C21B C20B 12.6(4)
C12B C13B C21B C20B -168.8(3)
N1B C20B C21B C13B -43.0(3)
C19B C20B C21B C13B -165.0(3)
